data_7054518
loop_
_publ_author_name
'K\<ri\<zan, Martin'
'Honz\'i\<cek, Jan'
'Vinkl\'arek, Jarom\'ir'
'R\%u\<zi\<ckov\'a, Zde\<nka'
'Erben, Milan'

_publ_section_title
;
 Titanocene(iii) pseudohalides: an ESR and structural study
;
_journal_issue 1
_journal_name_full 'New J. Chem.'
_journal_page_first 576
_journal_paper_doi 10.1039/C4NJ01404A
_journal_volume 39
_journal_year 2015
_chemical_formula_moiety 'C22 H20 N2 O S2 Ti2, 2(C4 H8 O)'
_chemical_formula_sum 'C30 H36 N2 O3 S2 Ti2'
_chemical_formula_weight 632.53
_chemical_name_systematic
; 
 ? 
;
_space_group_IT_number 14
_symmetry_cell_setting monoclinic
_symmetry_space_group_name_Hall '-P 2ybc'
_symmetry_space_group_name_H-M 'P 1 21/c 1'
_atom_sites_solution_hydrogens geom
_atom_sites_solution_primary direct
_atom_sites_solution_secondary difmap
_audit_creation_method SHELXL-97
_cell_angle_alpha 90
_cell_angle_beta 99.947(7)
_cell_angle_gamma 90
_cell_formula_units_Z 4
_cell_length_a 9.8420(5)
_cell_length_b 19.9841(14)
_cell_length_c 15.2830(13)
_cell_measurement_reflns_used 24294
_cell_measurement_temperature 150(1)
_cell_measurement_theta_max 27.5
_cell_measurement_theta_min 1
_cell_volume 2960.7(4)
_computing_cell_refinement 'COLLECT and DENZO'
_computing_data_collection 'COLLECT (Hooft, 1998) and DENZO (Otwinowski & Minor, 1997)'
_computing_data_reduction 'COLLECT and DENZO'
_computing_molecular_graphics 'PLATON (Spek, 2003)'
_computing_publication_material 'SHELXL-97 (Sheldrick, 2008)'
_computing_structure_refinement 'SHELXL-97 (Sheldrick, 1997)'
_computing_structure_solution 'SIR92 (Altomare et al., 1994)'
_diffrn_ambient_temperature 150(1)
_diffrn_detector_area_resol_mean 9.091
_diffrn_measured_fraction_theta_full 0.985
_diffrn_measured_fraction_theta_max 0.985
_diffrn_measurement_device_type 'Bruker Nonius KappaCCD area detector'
_diffrn_measurement_method '\f and \w scans to fill the Ewald sphere'
_diffrn_radiation_monochromator graphite
_diffrn_radiation_source 'fine-focus sealed tube'
_diffrn_radiation_type MoK\a
_diffrn_radiation_wavelength 0.71073
_diffrn_reflns_av_R_equivalents 0.0514
_diffrn_reflns_av_sigmaI/netI 0.0443
_diffrn_reflns_limit_h_max 12
_diffrn_reflns_limit_h_min -12
_diffrn_reflns_limit_k_max 23
_diffrn_reflns_limit_k_min -25
_diffrn_reflns_limit_l_max 19
_diffrn_reflns_limit_l_min -19
_diffrn_reflns_number 24232
_diffrn_reflns_theta_full 27.30
_diffrn_reflns_theta_max 27.30
_diffrn_reflns_theta_min 1.69
_diffrn_standards_number 0
_exptl_absorpt_coefficient_mu 0.714
_exptl_absorpt_correction_T_max 0.907
_exptl_absorpt_correction_T_min 0.845
_exptl_absorpt_correction_type integration
_exptl_absorpt_process_details
;
Gaussian integration (Coppens, 1970)
;
_exptl_crystal_colour red
_exptl_crystal_density_diffrn 1.419
_exptl_crystal_density_method 'not measured'
_exptl_crystal_description block
_exptl_crystal_F_000 1320
_exptl_crystal_size_max 0.41
_exptl_crystal_size_mid 0.27
_exptl_crystal_size_min 0.25
_refine_diff_density_max 0.662
_refine_diff_density_min -0.583
_refine_diff_density_rms 0.078
_refine_ls_extinction_method none
_refine_ls_goodness_of_fit_ref 1.172
_refine_ls_hydrogen_treatment constr
_refine_ls_matrix_type full
_refine_ls_number_parameters 352
_refine_ls_number_reflns 6567
_refine_ls_number_restraints 0
_refine_ls_restrained_S_all 1.172
_refine_ls_R_factor_all 0.0806
_refine_ls_R_factor_gt 0.0496
_refine_ls_shift/su_max 0.000
_refine_ls_shift/su_mean 0.000
_refine_ls_structure_factor_coef Fsqd
_refine_ls_weighting_details 'calc w=1/[\s^2^(Fo^2^)+(0.0146P)^2^+4.7740P] where P=(Fo^2^+2Fc^2^)/3'
_refine_ls_weighting_scheme calc
_refine_ls_wR_factor_gt 0.0881
_refine_ls_wR_factor_ref 0.1040
_reflns_number_gt 4893
_reflns_number_total 6567
_reflns_threshold_expression >2sigma(I)
_cod_data_source_file c4nj01404a1.cif
_cod_data_source_block shelxl
_cod_depositor_comments 'Adding full bibliography for 7054517--7054522.cif.'
_cod_original_sg_symbol_H-M 'P 21/c'
_cod_database_code 7054518

loop_
_symmetry_equiv_pos_as_xyz
'x, y, z'
'-x, y+1/2, -z+1/2'
'-x, -y, -z'
'x, -y-1/2, z-1/2'

loop_
_atom_site_label
_atom_site_type_symbol
_atom_site_fract_x
_atom_site_fract_y
_atom_site_fract_z
_atom_site_U_iso_or_equiv
_atom_site_adp_type
_atom_site_occupancy
_atom_site_symmetry_multiplicity
_atom_site_calc_flag
_atom_site_refinement_flags
Ti2 Ti 0.63884(5) 0.06912(3) 0.25032(3) 0.02059(12) Uani 1 1 d .
Ti1 Ti 0.43018(5) 0.17620(3) 0.36849(3) 0.01933(12) Uani 1 1 d .
S2 S 0.28015(10) 0.08545(5) -0.00958(6) 0.0444(2) Uani 1 1 d .
S1 S 0.15332(9) -0.01824(4) 0.40709(6) 0.0371(2) Uani 1 1 d .
O1 O 0.54816(19) 0.12579(10) 0.31496(12) 0.0214(4) Uani 1 1 d .
N1 N 0.3163(3) 0.09423(13) 0.39607(16) 0.0276(6) Uani 1 1 d .
N2 N 0.4847(3) 0.07014(13) 0.13884(16) 0.0276(5) Uani 1 1 d .
O2 O 0.0052(3) 0.28151(16) -0.03253(17) 0.0593(8) Uani 1 1 d .
C11 C 0.2485(3) 0.04748(15) 0.40079(19) 0.0254(6) Uani 1 1 d .
C22 C 0.4004(3) 0.07599(15) 0.07659(19) 0.0270(6) Uani 1 1 d .
C6 C 0.3660(3) 0.21149(16) 0.21712(19) 0.0290(7) Uani 1 1 d .
H6 H 0.4191 0.2001 0.1746 0.035 Uiso 1 1 d R
C21 C 0.7339(4) -0.01552(17) 0.3500(2) 0.0372(8) Uani 1 1 d .
H21 H 0.8162 -0.0060 0.3879 0.045 Uiso 1 1 d R
C17 C 0.6007(3) -0.00435(15) 0.3677(2) 0.0328(7) Uani 1 1 d .
H17 H 0.5788 0.0124 0.4203 0.039 Uiso 1 1 d R
O3 O 0.7254(3) 0.36282(14) 0.3575(2) 0.0619(8) Uani 1 1 d .
C16 C 0.8785(3) 0.08447(19) 0.2508(2) 0.0408(9) Uani 1 1 d .
H16 H 0.9419 0.0550 0.2824 0.049 Uiso 1 1 d R
C14 C 0.7321(3) 0.13355(19) 0.1409(2) 0.0413(9) Uani 1 1 d .
H14 H 0.6798 0.1427 0.0855 0.050 Uiso 1 1 d R
C19 C 0.5819(4) -0.04772(15) 0.2288(2) 0.0364(8) Uani 1 1 d .
H19 H 0.5447 -0.0640 0.1728 0.044 Uiso 1 1 d R
C8 C 0.2782(3) 0.26865(17) 0.3225(2) 0.0365(8) Uani 1 1 d .
H8 H 0.2628 0.3018 0.3624 0.044 Uiso 1 1 d R
C7 C 0.3838(4) 0.26848(16) 0.2709(2) 0.0355(8) Uani 1 1 d .
H7 H 0.4528 0.3005 0.2725 0.043 Uiso 1 1 d R
C9 C 0.2012(3) 0.21076(19) 0.3033(2) 0.0369(8) Uani 1 1 d .
H9 H 0.1262 0.1978 0.3289 0.044 Uiso 1 1 d R
C24 C 0.0599(4) 0.32645(19) 0.1107(2) 0.0459(9) Uani 1 1 d .
H24A H 0.0297 0.3644 0.1420 0.055 Uiso 1 1 d R
H24B H 0.1536 0.3150 0.1374 0.055 Uiso 1 1 d R
C12 C 0.8289(4) 0.1433(2) 0.2836(2) 0.0457(10) Uani 1 1 d .
H12 H 0.8522 0.1595 0.3413 0.055 Uiso 1 1 d R
C25 C -0.0345(3) 0.2680(2) 0.1115(2) 0.0440(9) Uani 1 1 d .
H25A H -0.0078 0.2410 0.1643 0.053 Uiso 1 1 d R
H25B H -0.1293 0.2825 0.1082 0.053 Uiso 1 1 d R
C10 C 0.2568(3) 0.17534(16) 0.2378(2) 0.0312(7) Uani 1 1 d .
H10 H 0.2254 0.1345 0.2130 0.037 Uiso 1 1 d R
C18 C 0.5071(3) -0.02296(15) 0.2926(2) 0.0330(7) Uani 1 1 d .
H18 H 0.4116 -0.0196 0.2857 0.040 Uiso 1 1 d R
C3 C 0.5267(4) 0.26385(18) 0.4629(2) 0.0404(8) Uani 1 1 d .
H3 H 0.5208 0.3074 0.4410 0.048 Uiso 1 1 d R
C2 C 0.6314(3) 0.2198(2) 0.4574(2) 0.0463(10) Uani 1 1 d .
H2 H 0.7084 0.2283 0.4314 0.056 Uiso 1 1 d R
C20 C 0.7213(4) -0.04350(17) 0.2645(2) 0.0395(8) Uani 1 1 d .
H20 H 0.7938 -0.0569 0.2367 0.047 Uiso 1 1 d R
C13 C 0.7389(3) 0.17263(18) 0.2151(3) 0.0446(9) Uani 1 1 d .
H13 H 0.6909 0.2123 0.2190 0.054 Uiso 1 1 d R
C4 C 0.4318(4) 0.23337(19) 0.5057(2) 0.0403(8) Uani 1 1 d .
H4 H 0.3505 0.2525 0.5171 0.048 Uiso 1 1 d R
C5 C 0.4777(4) 0.1694(2) 0.5288(2) 0.0464(10) Uani 1 1 d .
H5 H 0.4337 0.1384 0.5595 0.056 Uiso 1 1 d R
C15 C 0.8165(3) 0.07811(18) 0.1621(2) 0.0388(8) Uani 1 1 d .
H15 H 0.8292 0.0431 0.1243 0.047 Uiso 1 1 d R
C1 C 0.6026(4) 0.15975(19) 0.4979(2) 0.0532(12) Uani 1 1 d .
H1 H 0.6557 0.1210 0.5032 0.064 Uiso 1 1 d R
C26 C -0.0144(4) 0.23124(19) 0.0304(3) 0.0535(11) Uani 1 1 d .
H26A H 0.0652 0.2020 0.0426 0.064 Uiso 1 1 d R
H26B H -0.0953 0.2045 0.0082 0.064 Uiso 1 1 d R
C30 C 0.7672(5) 0.4200(2) 0.4068(3) 0.0615(12) Uani 1 1 d .
H30A H 0.7949 0.4084 0.4689 0.074 Uiso 1 1 d R
H30B H 0.6906 0.4511 0.4019 0.074 Uiso 1 1 d R
C23 C 0.0507(4) 0.3407(2) 0.0146(3) 0.0535(11) Uani 1 1 d .
H23A H -0.0147 0.3766 -0.0029 0.064 Uiso 1 1 d R
H23B H 0.1397 0.3542 0.0016 0.064 Uiso 1 1 d R
C28 C 0.9394(4) 0.3971(3) 0.3259(3) 0.0663(13) Uani 1 1 d .
H28A H 1.0141 0.3746 0.3644 0.080 Uiso 1 1 d R
H28B H 0.9732 0.4145 0.2744 0.080 Uiso 1 1 d R
C27 C 0.8191(5) 0.3509(2) 0.2991(3) 0.0612(12) Uani 1 1 d .
H27A H 0.7754 0.3599 0.2383 0.073 Uiso 1 1 d R
H27B H 0.8493 0.3046 0.3032 0.073 Uiso 1 1 d R
C29 C 0.8811(6) 0.4502(3) 0.3755(5) 0.106(2) Uani 1 1 d .
H29A H 0.9487 0.4671 0.4243 0.127 Uiso 1 1 d R
H29B H 0.8492 0.4869 0.3358 0.127 Uiso 1 1 d R

loop_
_atom_site_aniso_label
_atom_site_aniso_U_11
_atom_site_aniso_U_22
_atom_site_aniso_U_33
_atom_site_aniso_U_23
_atom_site_aniso_U_13
_atom_site_aniso_U_12
Ti2 0.0206(2) 0.0199(3) 0.0209(2) 0.0001(2) 0.0025(2) 0.0023(2)
Ti1 0.0201(2) 0.0191(3) 0.0184(2) -0.0012(2) 0.00242(19) 0.0000(2)
S2 0.0536(6) 0.0373(5) 0.0338(4) 0.0069(4) -0.0163(4) -0.0087(4)
S1 0.0332(4) 0.0295(4) 0.0454(5) 0.0082(4) -0.0021(4) -0.0083(3)
O1 0.0219(9) 0.0213(10) 0.0212(9) 0.0012(8) 0.0038(8) 0.0017(8)
N1 0.0293(13) 0.0272(14) 0.0270(13) 0.0010(11) 0.0071(11) -0.0004(11)
N2 0.0306(13) 0.0229(13) 0.0276(13) -0.0029(11) 0.0002(11) 0.0011(11)
O2 0.081(2) 0.065(2) 0.0343(14) -0.0027(14) 0.0165(14) 0.0073(16)
C11 0.0235(14) 0.0298(16) 0.0224(14) 0.0028(12) 0.0020(12) 0.0035(13)
C22 0.0349(16) 0.0192(15) 0.0266(15) -0.0028(12) 0.0043(13) -0.0029(13)
C6 0.0369(17) 0.0298(17) 0.0203(14) 0.0071(13) 0.0047(13) 0.0116(14)
C21 0.0394(18) 0.0312(18) 0.0378(18) 0.0132(15) -0.0027(15) 0.0082(15)
C17 0.0485(19) 0.0224(16) 0.0291(16) 0.0101(13) 0.0113(15) 0.0030(14)
O3 0.0582(18) 0.0449(17) 0.090(2) 0.0011(16) 0.0320(17) -0.0118(14)
C16 0.0197(15) 0.052(2) 0.050(2) 0.0157(18) 0.0053(15) 0.0014(15)
C14 0.0294(17) 0.056(2) 0.0390(19) 0.0178(18) 0.0070(15) -0.0043(16)
C19 0.053(2) 0.0158(15) 0.0392(18) -0.0008(14) 0.0046(16) 0.0028(14)
C8 0.0421(19) 0.0367(19) 0.0282(16) -0.0038(14) -0.0008(14) 0.0207(16)
C7 0.0416(18) 0.0248(17) 0.0373(18) 0.0088(14) -0.0013(15) 0.0043(14)
C9 0.0202(15) 0.057(2) 0.0324(17) 0.0096(16) 0.0019(13) 0.0089(15)
C24 0.044(2) 0.040(2) 0.050(2) -0.0033(18) -0.0021(17) 0.0039(17)
C12 0.0381(19) 0.064(3) 0.0389(19) -0.0216(18) 0.0164(16) -0.0271(18)
C25 0.0280(17) 0.064(3) 0.0382(19) 0.0201(18) 0.0001(15) -0.0021(17)
C10 0.0346(17) 0.0281(16) 0.0263(15) 0.0001(13) -0.0076(13) 0.0011(14)
C18 0.0344(17) 0.0191(15) 0.0461(19) 0.0061(14) 0.0084(15) 0.0004(13)
C3 0.053(2) 0.0322(19) 0.0315(18) -0.0066(15) -0.0059(16) -0.0084(16)
C2 0.0286(17) 0.071(3) 0.0374(19) -0.0205(19) 0.0001(15) -0.0159(18)
C20 0.044(2) 0.0303(18) 0.046(2) 0.0094(16) 0.0126(17) 0.0159(15)
C13 0.0339(18) 0.0271(18) 0.080(3) 0.0055(19) 0.0289(19) -0.0033(15)
C4 0.047(2) 0.051(2) 0.0215(16) -0.0129(15) 0.0015(15) 0.0058(17)
C5 0.072(3) 0.046(2) 0.0173(15) 0.0038(15) -0.0031(16) -0.018(2)
C15 0.0395(18) 0.043(2) 0.0384(18) -0.0070(16) 0.0188(15) 0.0000(16)
C1 0.064(3) 0.041(2) 0.040(2) -0.0201(17) -0.0302(19) 0.0260(19)
C26 0.057(2) 0.031(2) 0.066(3) -0.0018(19) -0.011(2) 0.0021(18)
C30 0.073(3) 0.060(3) 0.056(3) -0.009(2) 0.024(2) 0.016(2)
C23 0.058(2) 0.043(2) 0.067(3) 0.014(2) 0.032(2) 0.0003(19)
C28 0.047(2) 0.100(4) 0.057(3) -0.007(3) 0.021(2) -0.006(2)
C27 0.073(3) 0.047(3) 0.067(3) -0.015(2) 0.021(2) -0.003(2)
C29 0.087(4) 0.084(4) 0.155(6) -0.066(4) 0.045(4) -0.045(3)

loop_
_atom_type_symbol
_atom_type_description
_atom_type_scat_dispersion_real
_atom_type_scat_dispersion_imag
_atom_type_scat_source
C C 0.0033 0.0016 'International Tables Vol C Tables 4.2.6.8 and 6.1.1.4'
H H 0.0000 0.0000 'International Tables Vol C Tables 4.2.6.8 and 6.1.1.4'
O O 0.0106 0.0060 'International Tables Vol C Tables 4.2.6.8 and 6.1.1.4'
N N 0.0061 0.0033 'International Tables Vol C Tables 4.2.6.8 and 6.1.1.4'
S S 0.1246 0.1234 'International Tables Vol C Tables 4.2.6.8 and 6.1.1.4'
Ti Ti 0.2776 0.4457 'International Tables Vol C Tables 4.2.6.8 and 6.1.1.4'

loop_
_exptl_crystal_face_index_h
_exptl_crystal_face_index_k
_exptl_crystal_face_index_l
_exptl_crystal_face_perp_dist
0 0 -1 0.123
0 0 1 0.036
1 0 0 0.084
0 -1 0 0.077
0 1 0 0.134
-1 1 0 0.213
-1 0 1 0.137

loop_
_geom_angle_atom_site_label_1
_geom_angle_atom_site_label_2
_geom_angle_atom_site_label_3
_geom_angle
O1 Ti2 N2 94.66(9)
O1 Ti2 C21 105.72(11)
N2 Ti2 C21 133.54(11)
O1 Ti2 C12 86.43(11)
N2 Ti2 C12 127.39(13)
C21 Ti2 C12 95.71(14)
O1 Ti2 C16 119.58(11)
N2 Ti2 C16 125.83(11)
C21 Ti2 C16 78.91(12)
C12 Ti2 C16 34.24(13)
O1 Ti2 C20 136.27(11)
N2 Ti2 C20 105.78(12)
C21 Ti2 C20 34.47(12)
C12 Ti2 C20 109.04(14)
C16 Ti2 C20 78.47(13)
O1 Ti2 C15 136.79(11)
N2 Ti2 C15 92.20(11)
C21 Ti2 C15 99.83(12)
C12 Ti2 C15 56.48(12)
C16 Ti2 C15 33.98(12)
C20 Ti2 C15 81.48(13)
O1 Ti2 C13 81.06(11)
N2 Ti2 C13 94.48(12)
C21 Ti2 C13 129.23(13)
C12 Ti2 C13 33.65(13)
C16 Ti2 C13 56.10(12)
C20 Ti2 C13 133.49(12)
C15 Ti2 C13 55.86(12)
O1 Ti2 C17 79.71(10)
N2 Ti2 C17 115.66(11)
C21 Ti2 C17 34.28(11)
C12 Ti2 C17 116.24(13)
C16 Ti2 C17 111.11(12)
C20 Ti2 C17 56.64(12)
C15 Ti2 C17 133.79(12)
C13 Ti2 C17 145.26(13)
O1 Ti2 C18 89.58(10)
N2 Ti2 C18 82.89(11)
C21 Ti2 C18 56.61(12)
C12 Ti2 C18 149.67(13)
C16 Ti2 C18 132.78(12)
C20 Ti2 C18 56.29(12)
C15 Ti2 C18 133.63(12)
C13 Ti2 C18 170.06(12)
C17 Ti2 C18 33.72(11)
O1 Ti2 C19 123.28(11)
N2 Ti2 C19 77.17(11)
C21 Ti2 C19 56.66(12)
C12 Ti2 C19 142.25(14)
C16 Ti2 C19 109.42(13)
C20 Ti2 C19 33.61(12)
C15 Ti2 C19 99.85(12)
C13 Ti2 C19 154.43(13)
C17 Ti2 C19 56.35(11)
C18 Ti2 C19 34.05(11)
O1 Ti2 C14 108.82(11)
N2 Ti2 C14 74.79(11)
C21 Ti2 C14 132.38(12)
C12 Ti2 C14 55.61(13)
C16 Ti2 C14 55.79(12)
C20 Ti2 C14 113.66(13)
C15 Ti2 C14 33.60(12)
C13 Ti2 C14 33.11(13)
C17 Ti2 C14 166.54(12)
C18 Ti2 C14 151.89(13)
C19 Ti2 C14 121.97(13)
O1 Ti1 N1 93.62(9)
O1 Ti1 C3 117.45(11)
N1 Ti1 C3 129.63(12)
O1 Ti1 C2 85.80(11)
N1 Ti1 C2 127.15(13)
C3 Ti1 C2 33.65(13)
O1 Ti1 C7 102.43(11)
N1 Ti1 C7 133.88(11)
C3 Ti1 C7 79.64(12)
C2 Ti1 C7 97.23(14)
O1 Ti1 C4 138.31(11)
N1 Ti1 C4 96.99(12)
C3 Ti1 C4 33.61(12)
C2 Ti1 C4 56.02(13)
C7 Ti1 C4 98.74(13)
O1 Ti1 C10 92.22(10)
N1 Ti1 C10 80.27(11)
C3 Ti1 C10 131.98(12)
C2 Ti1 C10 152.56(13)
C7 Ti1 C10 56.45(11)
C4 Ti1 C10 129.27(12)
O1 Ti1 C1 83.11(11)
N1 Ti1 C1 93.14(13)
C3 Ti1 C1 56.27(12)
C2 Ti1 C1 34.23(14)
C7 Ti1 C1 131.24(14)
C4 Ti1 C1 56.21(12)
C10 Ti1 C1 171.70(12)
O1 Ti1 C6 79.19(9)
N1 Ti1 C6 111.59(11)
C3 Ti1 C6 112.48(12)
C2 Ti1 C6 120.04(13)
C7 Ti1 C6 34.14(11)
C4 Ti1 C6 131.94(12)
C10 Ti1 C6 33.41(11)
C1 Ti1 C6 150.24(14)
O1 Ti1 C9 126.46(10)
N1 Ti1 C9 79.03(11)
C3 Ti1 C9 106.83(13)
C2 Ti1 C9 139.84(14)
C7 Ti1 C9 56.61(12)
C4 Ti1 C9 95.16(12)
C10 Ti1 C9 34.26(11)
C1 Ti1 C9 149.49(13)
C6 Ti1 C9 56.19(11)
O1 Ti1 C8 134.57(10)
N1 Ti1 C8 109.65(11)
C3 Ti1 C8 76.88(12)
C2 Ti1 C8 107.55(14)
C7 Ti1 C8 34.33(12)
C4 Ti1 C8 78.37(12)
C10 Ti1 C8 56.19(11)
C1 Ti1 C8 131.52(12)
C6 Ti1 C8 56.28(11)
C9 Ti1 C8 33.52(12)
O1 Ti1 C5 113.27(12)
N1 Ti1 C5 76.47(11)
C3 Ti1 C5 55.63(13)
C2 Ti1 C5 56.12(13)
C7 Ti1 C5 131.66(13)
C4 Ti1 C5 33.39(13)
C10 Ti1 C5 146.19(13)
C1 Ti1 C5 33.94(14)
C6 Ti1 C5 165.33(12)
C9 Ti1 C5 116.06(13)
C8 Ti1 C5 109.92(13)
Ti2 O1 Ti1 170.06(12)
C11 N1 Ti1 171.9(2)
C22 N2 Ti2 174.7(2)
C23 O2 C26 108.3(3)
N1 C11 S1 179.8(3)
N2 C22 S2 178.6(3)
C10 C6 C7 108.4(3)
C10 C6 Ti1 73.15(17)
C7 C6 Ti1 71.73(17)
C10 C6 H6 125.9
C7 C6 H6 125.7
Ti1 C6 H6 121.1
C17 C21 C20 107.9(3)
C17 C21 Ti2 74.36(17)
C20 C21 Ti2 73.96(18)
C17 C21 H21 126.2
C20 C21 H21 126.0
Ti2 C21 H21 117.5
C18 C17 C21 107.9(3)
C18 C17 Ti2 73.39(18)
C21 C17 Ti2 71.37(18)
C18 C17 H17 126.1
C21 C17 H17 126.0
Ti2 C17 H17 121.0
C30 O3 C27 108.5(3)
C15 C16 C12 107.7(3)
C15 C16 Ti2 73.59(19)
C12 C16 Ti2 72.65(18)
C15 C16 H16 126.1
C12 C16 H16 126.3
Ti2 C16 H16 119.8
C13 C14 C15 108.6(3)
C13 C14 Ti2 72.6(2)
C15 C14 Ti2 72.32(19)
C13 C14 H14 125.6
C15 C14 H14 125.7
Ti2 C14 H14 121.3
C20 C19 C18 107.8(3)
C20 C19 Ti2 72.36(19)
C18 C19 Ti2 72.69(18)
C20 C19 H19 126.0
C18 C19 H19 126.1
Ti2 C19 H19 120.7
C9 C8 C7 108.0(3)
C9 C8 Ti1 73.16(18)
C7 C8 Ti1 71.33(17)
C9 C8 H8 126.0
C7 C8 H8 126.0
Ti1 C8 H8 121.3
C6 C7 C8 107.6(3)
C6 C7 Ti1 74.13(17)
C8 C7 Ti1 74.33(19)
C6 C7 H7 126.3
C8 C7 H7 126.1
Ti1 C7 H7 117.3
C8 C9 C10 107.7(3)
C8 C9 Ti1 73.31(17)
C10 C9 Ti1 72.50(17)
C8 C9 H9 126.0
C10 C9 H9 126.3
Ti1 C9 H9 120.1
C23 C24 C25 103.0(3)
C23 C24 H24A 111.4
C25 C24 H24A 111.4
C23 C24 H24B 110.6
C25 C24 H24B 111.1
H24A C24 H24B 109.1
C13 C12 C16 107.7(3)
C13 C12 Ti2 74.00(19)
C16 C12 Ti2 73.10(19)
C13 C12 H12 126.3
C16 C12 H12 126.0
Ti2 C12 H12 118.5
C26 C25 C24 102.1(3)
C26 C25 H25A 111.3
C24 C25 H25A 111.3
C26 C25 H25B 111.8
C24 C25 H25B 111.2
H25A C25 H25B 109.2
C6 C10 C9 108.3(3)
C6 C10 Ti1 73.44(17)
C9 C10 Ti1 73.24(17)
C6 C10 H10 125.8
C9 C10 H10 125.9
Ti1 C10 H10 119.0
C17 C18 C19 108.2(3)
C17 C18 Ti2 72.89(18)
C19 C18 Ti2 73.26(18)
C17 C18 H18 125.8
C19 C18 H18 125.9
Ti2 C18 H18 119.8
C2 C3 C4 109.0(3)
C2 C3 Ti1 73.3(2)
C4 C3 Ti1 74.16(19)
C2 C3 H3 125.5
C4 C3 H3 125.5
Ti1 C3 H3 118.7
C3 C2 C1 108.2(3)
C3 C2 Ti1 73.02(19)
C1 C2 Ti1 74.06(19)
C3 C2 H2 125.9
C1 C2 H2 125.9
Ti1 C2 H2 119.0
C19 C20 C21 108.2(3)
C19 C20 Ti2 74.03(18)
C21 C20 Ti2 71.57(19)
C19 C20 H20 126.0
C21 C20 H20 125.9
Ti2 C20 H20 120.3
C14 C13 C12 108.6(3)
C14 C13 Ti2 74.3(2)
C12 C13 Ti2 72.3(2)
C14 C13 H13 125.8
C12 C13 H13 125.6
Ti2 C13 H13 119.3
C3 C4 C5 108.2(3)
C3 C4 Ti1 72.23(19)
C5 C4 Ti1 74.54(19)
C3 C4 H4 125.9
C5 C4 H4 125.9
Ti1 C4 H4 119.1
C4 C5 C1 108.0(3)
C4 C5 Ti1 72.07(18)
C1 C5 Ti1 72.21(19)
C4 C5 H5 126.0
C1 C5 H5 126.1
Ti1 C5 H5 121.6
C14 C15 C16 107.3(3)
C14 C15 Ti2 74.07(19)
C16 C15 Ti2 72.43(19)
C14 C15 H15 126.5
C16 C15 H15 126.1
Ti2 C15 H15 118.9
C2 C1 C5 106.6(3)
C2 C1 Ti1 71.70(19)
C5 C1 Ti1 73.85(19)
C2 C1 H1 126.8
C5 C1 H1 126.6
Ti1 C1 H1 119.5
O2 C26 C25 105.5(3)
O2 C26 H26A 110.8
C25 C26 H26A 111.0
O2 C26 H26B 110.5
C25 C26 H26B 110.2
H26A C26 H26B 108.8
O3 C30 C29 110.0(4)
O3 C30 H30A 109.9
C29 C30 H30A 108.9
O3 C30 H30B 109.4
C29 C30 H30B 110.4
H30A C30 H30B 108.2
O2 C23 C24 107.6(3)
O2 C23 H23A 110.0
C24 C23 H23A 109.8
O2 C23 H23B 110.3
C24 C23 H23B 110.7
H23A C23 H23B 108.5
C29 C28 C27 103.0(4)
C29 C28 H28A 110.0
C27 C28 H28A 111.1
C29 C28 H28B 112.2
C27 C28 H28B 111.3
H28A C28 H28B 109.2
O3 C27 C28 107.1(3)
O3 C27 H27A 110.1
C28 C27 H27A 110.2
O3 C27 H27B 110.3
C28 C27 H27B 110.5
H27A C27 H27B 108.6
C30 C29 C28 105.4(4)
C30 C29 H29A 111.4
C28 C29 H29A 111.7
C30 C29 H29B 110.0
C28 C29 H29B 109.5
H29A C29 H29B 108.8

loop_
_geom_bond_atom_site_label_1
_geom_bond_atom_site_label_2
_geom_bond_distance
Ti2 O1 1.833(2)
Ti2 N2 2.077(2)
Ti2 C21 2.359(3)
Ti2 C12 2.371(3)
Ti2 C16 2.377(3)
Ti2 C20 2.389(3)
Ti2 C15 2.392(3)
Ti2 C13 2.392(3)
Ti2 C17 2.397(3)
Ti2 C18 2.403(3)
Ti2 C19 2.411(3)
Ti2 C14 2.414(3)
Ti1 O1 1.8332(19)
Ti1 N1 2.069(3)
Ti1 C3 2.362(3)
Ti1 C2 2.366(3)
Ti1 C7 2.366(3)
Ti1 C4 2.386(3)
Ti1 C10 2.393(3)
Ti1 C1 2.396(3)
Ti1 C6 2.396(3)
Ti1 C9 2.402(3)
Ti1 C8 2.404(3)
Ti1 C5 2.417(3)
S2 C22 1.623(3)
S1 C11 1.626(3)
N1 C11 1.157(4)
N2 C22 1.155(4)
O2 C23 1.417(5)
O2 C26 1.427(5)
C6 C10 1.376(4)
C6 C7 1.398(5)
C6 H6 0.9301
C21 C17 1.402(5)
C21 C20 1.407(5)
C21 H21 0.9300
C17 C18 1.392(5)
C17 H17 0.9299
O3 C30 1.391(5)
O3 C27 1.410(5)
C16 C15 1.394(5)
C16 C12 1.398(5)
C16 H16 0.9300
C14 C13 1.369(5)
C14 C15 1.389(5)
C14 H14 0.9299
C19 C20 1.388(5)
C19 C18 1.409(5)
C19 H19 0.9299
C8 C9 1.386(5)
C8 C7 1.408(5)
C8 H8 0.9301
C7 H7 0.9300
C9 C10 1.412(5)
C9 H9 0.9300
C24 C23 1.485(5)
C24 C25 1.493(5)
C24 H24A 0.9700
C24 H24B 0.9700
C12 C13 1.379(5)
C12 H12 0.9300
C25 C26 1.483(5)
C25 H25A 0.9701
C25 H25B 0.9700
C10 H10 0.9300
C18 H18 0.9300
C3 C2 1.368(5)
C3 C4 1.373(5)
C3 H3 0.9300
C2 C1 1.402(6)
C2 H2 0.9300
C20 H20 0.9300
C13 H13 0.9300
C4 C5 1.380(5)
C4 H4 0.9299
C5 C1 1.405(6)
C5 H5 0.9298
C15 H15 0.9300
C1 H1 0.9299
C26 H26A 0.9700
C26 H26B 0.9700
C30 C29 1.426(7)
C30 H30A 0.9700
C30 H30B 0.9700
C23 H23A 0.9699
C23 H23B 0.9700
C28 C29 1.477(7)
C28 C27 1.501(6)
C28 H28A 0.9700
C28 H28B 0.9700
C27 H27A 0.9699
C27 H27B 0.9701
C29 H29A 0.9699
C29 H29B 0.9700
